data_7708544
loop_
_publ_author_name
'Poirot, Alexandre'
'Vanucci-Bacqu\'e, Corinne'
'Delavaux-Nicot, B\'eatrice'
'Leygue, Nadine'
'Saffon-Merceron, Nathalie'
'Alary, Fabienne'
'Bedos-Belval, Florence'
'Benoist, Eric'
'Fery-Forgues, Suzanne'

_publ_section_title
;
 Phenyl-pyta-tricarbonylrhenium(I) complexes: combining a simplified
 structure and steric hindrance to modulate the photoluminescence
 properties.
;
_journal_name_full 'Dalton transactions (Cambridge, England : 2003)'
_journal_paper_doi 10.1039/d1dt02161c
_journal_year 2021
_chemical_formula_sum 'C16 H10 Cl N4 O3 Re'
_chemical_formula_weight 527.93
_space_group_crystal_system triclinic
_space_group_IT_number 2
_space_group_name_Hall '-P 1'
_space_group_name_H-M_alt 'P -1'
_atom_sites_solution_hydrogens geom
_atom_sites_solution_primary 'dual space'
_audit_creation_method SHELXL-2018/3
_audit_update_record
;
2021-06-11 deposited with the CCDC.	2021-09-02 downloaded from the CCDC.
;
_cell_angle_alpha 89.948(4)
_cell_angle_beta 76.460(4)
_cell_angle_gamma 73.825(4)
_cell_formula_units_Z 4
_cell_length_a 10.8275(13)
_cell_length_b 12.8483(16)
_cell_length_c 13.1018(18)
_cell_measurement_reflns_used 3751
_cell_measurement_temperature 193(2)
_cell_measurement_theta_max 23.86
_cell_measurement_theta_min 2.95
_cell_volume 1697.8(4)
_computing_cell_refinement 'Bruker SAINT'
_computing_data_collection 'Bruker APEX2'
_computing_data_reduction 'Bruker SAINT'
_computing_molecular_graphics 'Bruker SHELXTL'
_computing_publication_material 'Bruker SHELXTL'
_computing_structure_refinement 'SHELXL-2018/3 (Sheldrick, 2018)'
_computing_structure_solution 'SHELXT 2014/4 (Sheldrick, 2014)'
_diffrn_ambient_temperature 193(2)
_diffrn_measured_fraction_theta_full 0.996
_diffrn_measured_fraction_theta_max 0.996
_diffrn_measurement_device_type 'Bruker kappa APEX-II CCD Quazar'
_diffrn_measurement_method 'phi and omega scans'
_diffrn_radiation_type MoK\a
_diffrn_radiation_wavelength 0.71073
_diffrn_reflns_av_R_equivalents 0.1083
_diffrn_reflns_av_unetI/netI 0.0939
_diffrn_reflns_Laue_measured_fraction_full 0.996
_diffrn_reflns_Laue_measured_fraction_max 0.996
_diffrn_reflns_limit_h_max 13
_diffrn_reflns_limit_h_min -13
_diffrn_reflns_limit_k_max 16
_diffrn_reflns_limit_k_min -16
_diffrn_reflns_limit_l_max 16
_diffrn_reflns_limit_l_min -16
_diffrn_reflns_number 35952
_diffrn_reflns_point_group_measured_fraction_full 0.996
_diffrn_reflns_point_group_measured_fraction_max 0.996
_diffrn_reflns_theta_full 25.242
_diffrn_reflns_theta_max 26.371
_diffrn_reflns_theta_min 2.868
_diffrn_source 'Incoatec microfocus sealed tube'
_exptl_absorpt_coefficient_mu 7.337
_exptl_absorpt_correction_T_max 0.7458
_exptl_absorpt_correction_T_min 0.6386
_exptl_absorpt_correction_type multi-scan
_exptl_absorpt_process_details 'SADABS (Bruker-AXS)'
_exptl_crystal_colour yellow
_exptl_crystal_density_diffrn 2.065
_exptl_crystal_description plate
_exptl_crystal_F_000 1000
_exptl_crystal_size_max 0.060
_exptl_crystal_size_mid 0.020
_exptl_crystal_size_min 0.020
_refine_diff_density_max 1.264
_refine_diff_density_min -1.657
_refine_diff_density_rms 0.235
_refine_ls_extinction_method none
_refine_ls_goodness_of_fit_ref 1.027
_refine_ls_hydrogen_treatment constr
_refine_ls_matrix_type full
_refine_ls_number_parameters 451
_refine_ls_number_reflns 6908
_refine_ls_number_restraints 12
_refine_ls_restrained_S_all 1.028
_refine_ls_R_factor_all 0.0888
_refine_ls_R_factor_gt 0.0435
_refine_ls_shift/su_max 0.001
_refine_ls_shift/su_mean 0.000
_refine_ls_structure_factor_coef Fsqd
_refine_ls_weighting_details 'w=1/[\s^2^(Fo^2^)+(0.0294P)^2^] where P=(Fo^2^+2Fc^2^)/3'
_refine_ls_weighting_scheme calc
_refine_ls_wR_factor_gt 0.0744
_refine_ls_wR_factor_ref 0.0901
_reflns_Friedel_coverage 0.000
_reflns_number_gt 4405
_reflns_number_total 6908
_reflns_threshold_expression 'I > 2\s(I)'
_cod_data_source_file d1dt02161c2.cif
_cod_data_source_block 1
_cod_depositor_comments
;

2024-09-23
Z value and formula fixed to values more according to usual
chemical conventions.                 miguel
;
_cod_original_formula_sum 'C32 H20 Cl2 N8 O6 Re2'
_cod_original_formula_weight 1055.86
_cod_original_formula_units_Z 2
_cod_database_code 7708544
_shelx_shelxl_version_number 2018/3
_shelx_space_group_comment
; 
The symmetry employed for this shelxl refinement is uniquely defined 
by the following loop, which should always be used as a source of 
symmetry information in preference to the above space-group names. 
They are only intended as comments. 
;
_shelx_estimated_absorpt_t_min 0.667
_shelx_estimated_absorpt_t_max 0.867

loop_
_space_group_symop_operation_xyz
'x, y, z'
'-x, -y, -z'

loop_
_atom_site_label
_atom_site_type_symbol
_atom_site_fract_x
_atom_site_fract_y
_atom_site_fract_z
_atom_site_U_iso_or_equiv
_atom_site_adp_type
_atom_site_occupancy
_atom_site_site_symmetry_order
_atom_site_calc_flag
_atom_site_refinement_flags_posn
_atom_site_refinement_flags_adp
_atom_site_refinement_flags_occupancy
_atom_site_disorder_assembly
_atom_site_disorder_group
Re1 Re 0.65028(4) 0.50257(3) 0.75788(3) 0.02281(11) Uani 1 1 d . . . . .
Re2 Re 0.70625(4) 0.97836(3) 0.25073(3) 0.02242(11) Uani 1 1 d . . . . .
Cl1 Cl 0.8690(2) 0.36398(19) 0.71643(19) 0.0323(6) Uani 1 1 d . . . . .
Cl2 Cl 0.6111(2) 0.83766(19) 0.19998(19) 0.0335(6) Uani 1 1 d . . . . .
O1 O 0.5505(7) 0.3748(6) 0.9423(5) 0.052(2) Uani 1 1 d . U . . .
O2 O 0.7210(7) 0.6459(6) 0.9097(5) 0.048(2) Uani 1 1 d . . . . .
O3 O 0.3758(7) 0.6663(6) 0.8039(6) 0.046(2) Uani 1 1 d . . . . .
O4 O 0.8185(7) 0.8460(5) 0.4184(5) 0.0448(19) Uani 1 1 d . . . . .
O5 O 0.4549(7) 1.0936(6) 0.4160(6) 0.0466(19) Uani 1 1 d . . . . .
O6 O 0.8382(7) 1.1432(6) 0.3093(6) 0.0442(19) Uani 1 1 d . . . . .
N1 N 0.6134(7) 0.4106(6) 0.6323(6) 0.0251(18) Uani 1 1 d . . . . .
N2 N 0.7351(6) 0.5616(5) 0.6125(6) 0.0218(17) Uani 1 1 d . . . . .
N3 N 0.8123(7) 0.6320(6) 0.5903(6) 0.0288(19) Uani 1 1 d . . . . .
N4 N 0.8161(7) 0.5432(6) 0.4440(6) 0.0225(17) Uani 1 1 d . . . . .
N5 N 0.8725(7) 0.9003(5) 0.1179(6) 0.0235(18) Uani 1 1 d . . . . .
N6 N 0.6527(7) 1.0512(6) 0.1130(6) 0.0218(17) Uani 1 1 d . . . . .
N7 N 0.5418(7) 1.1244(6) 0.0964(6) 0.0272(18) Uani 1 1 d . . . . .
N8 N 0.6817(7) 1.0564(5) -0.0573(6) 0.0202(16) Uani 1 1 d . . . . .
C1 C 0.5860(9) 0.4236(8) 0.8746(8) 0.034(2) Uani 1 1 d . . . . .
C2 C 0.6971(9) 0.5901(8) 0.8510(8) 0.035(2) Uani 1 1 d . . . . .
C3 C 0.4821(10) 0.6026(8) 0.7833(7) 0.030(2) Uani 1 1 d . . . . .
C4 C 0.5459(8) 0.3376(7) 0.6466(7) 0.028(2) Uani 1 1 d . . . . .
H4 H 0.510856 0.322580 0.716678 0.034 Uiso 1 1 calc R U . . .
C5 C 0.5239(9) 0.2824(7) 0.5655(7) 0.031(2) Uani 1 1 d . . . . .
H5 H 0.475994 0.230136 0.579738 0.037 Uiso 1 1 calc R U . . .
C6 C 0.5727(8) 0.3046(7) 0.4632(7) 0.029(2) Uani 1 1 d . . . . .
H6 H 0.556229 0.269582 0.406112 0.035 Uiso 1 1 calc R U . . .
C7 C 0.6455(8) 0.3780(7) 0.4450(7) 0.023(2) Uani 1 1 d . . . . .
H7 H 0.682442 0.393026 0.375313 0.028 Uiso 1 1 calc R U . . .
C8 C 0.6636(8) 0.4297(7) 0.5313(7) 0.021(2) Uani 1 1 d . . . . .
C9 C 0.7373(9) 0.5096(7) 0.5259(7) 0.025(2) Uani 1 1 d . . . . .
C10 C 0.8584(9) 0.6199(7) 0.4890(7) 0.027(2) Uani 1 1 d . . . . .
H10 H 0.914454 0.658995 0.450438 0.032 Uiso 1 1 calc R U . . .
C11 C 0.8521(8) 0.5108(8) 0.3318(7) 0.022(2) Uani 1 1 d . . . . .
C12 C 0.9341(9) 0.4094(8) 0.2977(8) 0.037(3) Uani 1 1 d . . . . .
H12 H 0.967792 0.360819 0.345930 0.045 Uiso 1 1 calc R U . . .
C13 C 0.9669(10) 0.3788(8) 0.1926(9) 0.042(3) Uani 1 1 d . . . . .
H13 H 1.022609 0.307999 0.167351 0.051 Uiso 1 1 calc R U . . .
C14 C 0.9192(11) 0.4509(10) 0.1231(9) 0.053(3) Uani 1 1 d . . . . .
H14 H 0.942784 0.429492 0.050155 0.063 Uiso 1 1 calc R U . . .
C15 C 0.8380(10) 0.5531(8) 0.1585(8) 0.039(3) Uani 1 1 d . U . . .
H15 H 0.804371 0.602432 0.110760 0.047 Uiso 1 1 calc R U . . .
C16 C 0.8058(9) 0.5831(8) 0.2649(7) 0.032(2) Uani 1 1 d . . . . .
H16 H 0.751469 0.654082 0.290837 0.038 Uiso 1 1 calc R U . . .
C17 C 0.7721(9) 0.8956(8) 0.3567(7) 0.033(2) Uani 1 1 d . . . . .
C18 C 0.5495(10) 1.0499(8) 0.3538(7) 0.027(2) Uani 1 1 d . . . . .
C19 C 0.7873(9) 1.0824(7) 0.2846(7) 0.027(2) Uani 1 1 d . . . . .
C20 C 0.9833(9) 0.8277(7) 0.1265(7) 0.028(2) Uani 1 1 d . . . . .
H20 H 0.990438 0.805599 0.194656 0.033 Uiso 1 1 calc R U . . .
C21 C 1.0870(9) 0.7832(7) 0.0436(8) 0.030(2) Uani 1 1 d . . . . .
H21 H 1.162661 0.729288 0.053632 0.036 Uiso 1 1 calc R U . . .
C22 C 1.0810(9) 0.8174(7) -0.0561(7) 0.030(2) Uani 1 1 d . . . . .
H22 H 1.153817 0.790063 -0.115036 0.035 Uiso 1 1 calc R U . . .
C23 C 0.9668(8) 0.8920(7) -0.0670(7) 0.025(2) Uani 1 1 d . . . . .
H23 H 0.959622 0.916269 -0.134485 0.030 Uiso 1 1 calc R U . . .
C24 C 0.8624(9) 0.9317(7) 0.0197(7) 0.022(2) Uani 1 1 d . . . . .
C25 C 0.7352(9) 1.0118(7) 0.0225(7) 0.024(2) Uani 1 1 d . . . . .
C26 C 0.5625(9) 1.1274(8) -0.0064(7) 0.031(2) Uani 1 1 d . . . . .
H26 H 0.502284 1.173067 -0.041158 0.037 Uiso 1 1 calc R U . . .
C27 C 0.7331(8) 1.0346(7) -0.1689(7) 0.024(2) Uani 1 1 d . . . . .
C28 C 0.7449(9) 0.9340(8) -0.2147(7) 0.032(2) Uani 1 1 d . . . . .
H28 H 0.717391 0.880278 -0.172909 0.038 Uiso 1 1 calc R U . . .
C29 C 0.7974(9) 0.9126(9) -0.3220(8) 0.039(3) Uani 1 1 d . . . . .
H29 H 0.806679 0.844043 -0.354819 0.047 Uiso 1 1 calc R U . . .
C30 C 0.8359(10) 0.9925(9) -0.3808(8) 0.044(3) Uani 1 1 d . . . . .
H30 H 0.872717 0.978081 -0.454399 0.052 Uiso 1 1 calc R U . . .
C31 C 0.8218(10) 1.0937(9) -0.3340(8) 0.045(3) Uani 1 1 d . . . . .
H31 H 0.848227 1.147974 -0.375642 0.054 Uiso 1 1 calc R U . . .
C32 C 0.7703(9) 1.1148(8) -0.2286(7) 0.030(2) Uani 1 1 d . . . . .
H32 H 0.759826 1.183876 -0.196190 0.036 Uiso 1 1 calc R U . . .

loop_
_atom_site_aniso_label
_atom_site_aniso_U_11
_atom_site_aniso_U_22
_atom_site_aniso_U_33
_atom_site_aniso_U_23
_atom_site_aniso_U_13
_atom_site_aniso_U_12
Re1 0.0218(2) 0.0249(2) 0.0200(2) 0.00353(17) -0.00252(17) -0.00607(18)
Re2 0.0227(2) 0.0244(2) 0.0197(2) 0.00474(17) -0.00553(17) -0.00569(18)
Cl1 0.0275(14) 0.0306(14) 0.0337(14) 0.0132(11) -0.0052(11) -0.0021(11)
Cl2 0.0404(15) 0.0364(14) 0.0334(14) 0.0114(12) -0.0166(12) -0.0205(12)
O1 0.077(6) 0.046(5) 0.026(4) 0.013(4) 0.013(4) -0.026(4)
O2 0.047(5) 0.069(6) 0.034(5) -0.002(4) -0.005(4) -0.030(4)
O3 0.026(4) 0.052(5) 0.048(5) -0.010(4) -0.005(4) 0.008(4)
O4 0.058(5) 0.044(5) 0.028(4) 0.011(4) -0.021(4) 0.000(4)
O5 0.040(5) 0.058(5) 0.041(5) 0.003(4) -0.003(4) -0.018(4)
O6 0.042(5) 0.047(5) 0.052(5) -0.005(4) -0.013(4) -0.024(4)
N1 0.019(4) 0.024(4) 0.030(5) 0.001(4) 0.000(3) -0.008(3)
N2 0.020(4) 0.017(4) 0.023(4) 0.003(3) 0.001(3) -0.001(3)
N3 0.043(5) 0.030(5) 0.016(4) 0.002(4) -0.004(4) -0.019(4)
N4 0.021(4) 0.023(4) 0.023(4) 0.005(3) -0.005(3) -0.005(3)
N5 0.016(4) 0.017(4) 0.036(5) 0.002(4) -0.006(4) -0.002(3)
N6 0.016(4) 0.020(4) 0.025(4) 0.004(3) -0.001(3) -0.002(3)
N7 0.025(5) 0.019(4) 0.035(5) 0.005(4) -0.011(4) 0.000(4)
N8 0.014(4) 0.021(4) 0.024(4) 0.004(3) -0.005(3) -0.003(3)
C1 0.033(6) 0.028(6) 0.032(6) -0.007(5) -0.002(5) -0.003(5)
C2 0.022(6) 0.046(7) 0.032(6) 0.010(5) -0.001(5) -0.005(5)
C3 0.032(6) 0.035(6) 0.025(6) 0.005(5) -0.007(5) -0.016(5)
C4 0.032(6) 0.028(5) 0.028(6) 0.006(4) -0.004(4) -0.016(5)
C5 0.034(6) 0.027(6) 0.032(6) 0.000(5) 0.002(5) -0.019(5)
C6 0.024(5) 0.027(5) 0.030(6) -0.008(4) 0.001(4) -0.005(4)
C7 0.022(5) 0.028(5) 0.019(5) -0.001(4) 0.000(4) -0.011(4)
C8 0.023(5) 0.014(5) 0.026(5) 0.005(4) -0.006(4) -0.007(4)
C9 0.027(6) 0.017(5) 0.025(6) 0.006(4) -0.001(4) -0.001(4)
C10 0.033(6) 0.022(5) 0.035(6) 0.012(4) -0.013(5) -0.018(5)
C11 0.019(5) 0.038(6) 0.011(5) 0.004(4) 0.001(4) -0.013(5)
C12 0.035(6) 0.038(6) 0.038(7) 0.002(5) -0.016(5) -0.002(5)
C13 0.035(7) 0.031(6) 0.056(8) -0.013(6) 0.006(6) -0.013(5)
C14 0.069(9) 0.073(9) 0.023(6) -0.017(6) 0.010(6) -0.047(8)
C15 0.061(6) 0.035(5) 0.025(5) 0.012(4) -0.005(5) -0.024(5)
C16 0.037(6) 0.028(6) 0.029(6) -0.001(5) 0.004(5) -0.017(5)
C17 0.037(6) 0.043(6) 0.017(5) -0.006(5) -0.004(5) -0.012(5)
C18 0.041(6) 0.033(6) 0.013(5) 0.000(4) -0.009(5) -0.019(5)
C19 0.025(5) 0.026(5) 0.020(5) 0.006(4) -0.002(4) 0.007(4)
C20 0.030(6) 0.025(5) 0.032(6) 0.007(5) -0.016(5) -0.006(5)
C21 0.021(5) 0.020(5) 0.043(7) -0.004(5) -0.005(5) 0.002(4)
C22 0.025(6) 0.030(6) 0.031(6) 0.000(5) -0.008(5) -0.003(5)
C23 0.024(5) 0.022(5) 0.029(6) 0.003(4) -0.004(4) -0.010(4)
C24 0.029(6) 0.025(5) 0.017(5) 0.001(4) -0.008(4) -0.013(4)
C25 0.025(6) 0.019(5) 0.026(6) 0.007(4) -0.006(4) 0.000(4)
C26 0.029(6) 0.034(6) 0.027(6) 0.006(5) -0.008(5) -0.006(5)
C27 0.026(5) 0.029(6) 0.019(5) -0.003(4) -0.008(4) -0.009(4)
C28 0.036(6) 0.035(6) 0.024(6) 0.007(5) -0.002(5) -0.014(5)
C29 0.031(6) 0.046(7) 0.041(7) -0.018(6) -0.007(5) -0.013(5)
C30 0.042(7) 0.060(8) 0.027(6) -0.009(6) -0.002(5) -0.018(6)
C31 0.047(7) 0.058(8) 0.039(7) 0.015(6) -0.013(6) -0.029(6)
C32 0.028(6) 0.039(6) 0.023(6) 0.007(5) -0.003(4) -0.011(5)

loop_
_atom_type_symbol
_atom_type_description
_atom_type_scat_dispersion_real
_atom_type_scat_dispersion_imag
_atom_type_scat_source
C C 0.0033 0.0016 'International Tables Vol C Tables 4.2.6.8 and 6.1.1.4'
H H 0.0000 0.0000 'International Tables Vol C Tables 4.2.6.8 and 6.1.1.4'
N N 0.0061 0.0033 'International Tables Vol C Tables 4.2.6.8 and 6.1.1.4'
O O 0.0106 0.0060 'International Tables Vol C Tables 4.2.6.8 and 6.1.1.4'
Cl Cl 0.1484 0.1585 'International Tables Vol C Tables 4.2.6.8 and 6.1.1.4'
Re Re -1.0185 7.2310 'International Tables Vol C Tables 4.2.6.8 and 6.1.1.4'

loop_
_geom_angle_atom_site_label_1
_geom_angle_atom_site_label_2
_geom_angle_atom_site_label_3
_geom_angle
_geom_angle_site_symmetry_1
_geom_angle_site_symmetry_3
_geom_angle_publ_flag
C3 Re1 C2 89.0(4) . . ?
C3 Re1 C1 89.5(4) . . ?
C2 Re1 C1 90.1(4) . . ?
C3 Re1 N2 97.2(3) . . ?
C2 Re1 N2 98.1(3) . . ?
C1 Re1 N2 169.5(3) . . ?
C3 Re1 N1 93.0(3) . . ?
C2 Re1 N1 171.9(3) . . ?
C1 Re1 N1 97.7(3) . . ?
N2 Re1 N1 73.9(3) . . ?
C3 Re1 Cl1 176.5(3) . . ?
C2 Re1 Cl1 94.5(3) . . ?
C1 Re1 Cl1 90.7(3) . . ?
N2 Re1 Cl1 82.09(18) . . ?
N1 Re1 Cl1 83.53(19) . . ?
C19 Re2 C17 87.0(4) . . ?
C19 Re2 C18 89.5(4) . . ?
C17 Re2 C18 89.3(4) . . ?
C19 Re2 N6 96.7(3) . . ?
C17 Re2 N6 170.8(3) . . ?
C18 Re2 N6 99.1(3) . . ?
C19 Re2 N5 93.9(3) . . ?
C17 Re2 N5 97.0(3) . . ?
C18 Re2 N5 173.1(3) . . ?
N6 Re2 N5 74.5(3) . . ?
C19 Re2 Cl2 177.1(3) . . ?
C17 Re2 Cl2 92.9(3) . . ?
C18 Re2 Cl2 93.5(3) . . ?
N6 Re2 Cl2 82.94(18) . . ?
N5 Re2 Cl2 83.23(18) . . ?
C4 N1 C8 116.9(7) . . ?
C4 N1 Re1 125.6(6) . . ?
C8 N1 Re1 117.5(5) . . ?
C9 N2 N3 110.3(7) . . ?
C9 N2 Re1 116.5(6) . . ?
N3 N2 Re1 131.8(5) . . ?
C10 N3 N2 104.8(7) . . ?
C9 N4 C10 104.7(7) . . ?
C9 N4 C11 130.5(7) . . ?
C10 N4 C11 124.8(7) . . ?
C20 N5 C24 118.0(8) . . ?
C20 N5 Re2 124.7(6) . . ?
C24 N5 Re2 117.3(6) . . ?
C25 N6 N7 109.6(7) . . ?
C25 N6 Re2 116.2(6) . . ?
N7 N6 Re2 133.8(6) . . ?
C26 N7 N6 105.2(7) . . ?
C25 N8 C26 103.7(7) . . ?
C25 N8 C27 129.4(7) . . ?
C26 N8 C27 126.8(7) . . ?
O1 C1 Re1 178.3(9) . . ?
O2 C2 Re1 177.5(9) . . ?
O3 C3 Re1 177.1(8) . . ?
N1 C4 C5 123.8(9) . . ?
N1 C4 H4 118.1 . . ?
C5 C4 H4 118.1 . . ?
C4 C5 C6 118.7(8) . . ?
C4 C5 H5 120.7 . . ?
C6 C5 H5 120.7 . . ?
C7 C6 C5 119.3(8) . . ?
C7 C6 H6 120.4 . . ?
C5 C6 H6 120.4 . . ?
C6 C7 C8 118.3(8) . . ?
C6 C7 H7 120.9 . . ?
C8 C7 H7 120.9 . . ?
N1 C8 C7 123.1(7) . . ?
N1 C8 C9 111.7(7) . . ?
C7 C8 C9 125.3(8) . . ?
N2 C9 N4 108.4(7) . . ?
N2 C9 C8 119.6(8) . . ?
N4 C9 C8 132.0(8) . . ?
N3 C10 N4 111.8(8) . . ?
N3 C10 H10 124.1 . . ?
N4 C10 H10 124.1 . . ?
C16 C11 C12 122.2(9) . . ?
C16 C11 N4 119.0(8) . . ?
C12 C11 N4 118.8(8) . . ?
C11 C12 C13 118.7(9) . . ?
C11 C12 H12 120.7 . . ?
C13 C12 H12 120.7 . . ?
C12 C13 C14 120.0(10) . . ?
C12 C13 H13 120.0 . . ?
C14 C13 H13 120.0 . . ?
C15 C14 C13 120.6(10) . . ?
C15 C14 H14 119.7 . . ?
C13 C14 H14 119.7 . . ?
C14 C15 C16 118.8(10) . . ?
C14 C15 H15 120.6 . . ?
C16 C15 H15 120.6 . . ?
C11 C16 C15 119.7(9) . . ?
C11 C16 H16 120.2 . . ?
C15 C16 H16 120.2 . . ?
O4 C17 Re2 176.4(9) . . ?
O5 C18 Re2 179.7(9) . . ?
O6 C19 Re2 176.7(8) . . ?
N5 C20 C21 123.7(9) . . ?
N5 C20 H20 118.1 . . ?
C21 C20 H20 118.1 . . ?
C20 C21 C22 119.2(9) . . ?
C20 C21 H21 120.4 . . ?
C22 C21 H21 120.4 . . ?
C23 C22 C21 118.1(9) . . ?
C23 C22 H22 120.9 . . ?
C21 C22 H22 120.9 . . ?
C22 C23 C24 120.2(9) . . ?
C22 C23 H23 119.9 . . ?
C24 C23 H23 119.9 . . ?
N5 C24 C23 120.7(8) . . ?
N5 C24 C25 111.9(8) . . ?
C23 C24 C25 127.3(8) . . ?
N6 C25 N8 109.6(8) . . ?
N6 C25 C24 119.8(8) . . ?
N8 C25 C24 130.5(8) . . ?
N7 C26 N8 111.8(8) . . ?
N7 C26 H26 124.1 . . ?
N8 C26 H26 124.1 . . ?
C32 C27 C28 121.3(9) . . ?
C32 C27 N8 119.1(8) . . ?
C28 C27 N8 119.6(8) . . ?
C29 C28 C27 119.3(9) . . ?
C29 C28 H28 120.4 . . ?
C27 C28 H28 120.4 . . ?
C30 C29 C28 119.1(9) . . ?
C30 C29 H29 120.5 . . ?
C28 C29 H29 120.5 . . ?
C29 C30 C31 121.1(10) . . ?
C29 C30 H30 119.4 . . ?
C31 C30 H30 119.4 . . ?
C32 C31 C30 119.9(10) . . ?
C32 C31 H31 120.1 . . ?
C30 C31 H31 120.1 . . ?
C31 C32 C27 119.3(9) . . ?
C31 C32 H32 120.3 . . ?
C27 C32 H32 120.3 . . ?

loop_
_geom_bond_atom_site_label_1
_geom_bond_atom_site_label_2
_geom_bond_distance
_geom_bond_site_symmetry_2
_geom_bond_publ_flag
Re1 C3 1.869(10) . ?
Re1 C2 1.902(11) . ?
Re1 C1 1.935(10) . ?
Re1 N2 2.147(7) . ?
Re1 N1 2.200(7) . ?
Re1 Cl1 2.474(2) . ?
Re2 C19 1.895(10) . ?
Re2 C17 1.899(10) . ?
Re2 C18 1.900(10) . ?
Re2 N6 2.157(7) . ?
Re2 N5 2.191(7) . ?
Re2 Cl2 2.476(2) . ?
O1 C1 1.140(11) . ?
O2 C2 1.171(11) . ?
O3 C3 1.182(10) . ?
O4 C17 1.150(10) . ?
O5 C18 1.148(10) . ?
O6 C19 1.159(10) . ?
N1 C4 1.328(10) . ?
N1 C8 1.358(10) . ?
N2 C9 1.309(10) . ?
N2 N3 1.382(9) . ?
N3 C10 1.297(11) . ?
N4 C9 1.357(10) . ?
N4 C10 1.380(10) . ?
N4 C11 1.459(10) . ?
N5 C20 1.328(10) . ?
N5 C24 1.367(10) . ?
N6 C25 1.309(10) . ?
N6 N7 1.366(9) . ?
N7 C26 1.314(11) . ?
N8 C25 1.362(10) . ?
N8 C26 1.373(11) . ?
N8 C27 1.434(10) . ?
C4 C5 1.379(12) . ?
C4 H4 0.9500 . ?
C5 C6 1.381(12) . ?
C5 H5 0.9500 . ?
C6 C7 1.376(11) . ?
C6 H6 0.9500 . ?
C7 C8 1.390(11) . ?
C7 H7 0.9500 . ?
C8 C9 1.459(11) . ?
C10 H10 0.9500 . ?
C11 C16 1.351(12) . ?
C11 C12 1.362(12) . ?
C12 C13 1.368(13) . ?
C12 H12 0.9500 . ?
C13 C14 1.380(15) . ?
C13 H13 0.9500 . ?
C14 C15 1.371(14) . ?
C14 H14 0.9500 . ?
C15 C16 1.383(12) . ?
C15 H15 0.9500 . ?
C16 H16 0.9500 . ?
C20 C21 1.356(12) . ?
C20 H20 0.9500 . ?
C21 C22 1.387(12) . ?
C21 H21 0.9500 . ?
C22 C23 1.376(11) . ?
C22 H22 0.9500 . ?
C23 C24 1.381(12) . ?
C23 H23 0.9500 . ?
C24 C25 1.465(11) . ?
C26 H26 0.9500 . ?
C27 C32 1.385(11) . ?
C27 C28 1.386(12) . ?
C28 C29 1.384(12) . ?
C28 H28 0.9500 . ?
C29 C30 1.380(14) . ?
C29 H29 0.9500 . ?
C30 C31 1.392(13) . ?
C30 H30 0.9500 . ?
C31 C32 1.359(13) . ?
C31 H31 0.9500 . ?
C32 H32 0.9500 . ?
